data_7062520
loop_
_publ_author_name
'Powell, Conrad J.'
'Bosch, Eric'
'Krueger, Herman R.'
'Groeneman, Ryan H.'

_publ_section_title
;
 Preference of halogen bonds over hydrogen bonds within a discrete
 three-component co-crystal that undergo a [2+2] cycloaddition reaction
;
_journal_issue 28
_journal_name_full 'New Journal of Chemistry'
_journal_page_first 13084
_journal_page_last 13087
_journal_paper_doi 10.1039/D3NJ02449K
_journal_volume 47
_journal_year 2023
_chemical_formula_moiety 'C12 H10 N2, 2(C6 H Cl4 I)'
_chemical_formula_sum 'C24 H12 Cl8 I2 N2'
_chemical_formula_weight 865.805
_chemical_name_systematic '(E)-1,2-bis(4-pyridyl)ethene and 1,2,4,5-tetrachloro-3-iodobenzene cocrystal'
_space_group_crystal_system monoclinic
_space_group_IT_number 14
_space_group_name_Hall '-P 2ybc'
_space_group_name_H-M_alt 'P 1 21/c 1'
_symmetry_Int_Tables_number 14
_atom_sites_solution_primary dual
_audit_creation_date 2023-04-02
_audit_creation_method
;
Olex2 1.5
(compiled 2022.04.07 svn.rca3783a0 for OlexSys, GUI svn.r6498)
;
_audit_update_record
;
2023-05-23 deposited with the CCDC.	2023-06-28 downloaded from the CCDC.
;
_cell_angle_alpha 90
_cell_angle_beta 91.484(2)
_cell_angle_gamma 90
_cell_formula_units_Z 2
_cell_length_a 4.0650(1)
_cell_length_b 11.0283(2)
_cell_length_c 32.1854(6)
_cell_measurement_reflns_used 8144
_cell_measurement_temperature 299.36(13)
_cell_measurement_theta_max 78.6970
_cell_measurement_theta_min 2.7440
_cell_volume 1442.39(5)
_computing_cell_refinement 'CrysAlisPro 1.171.42.49 (Rigaku OD, 2022)'
_computing_data_collection 'CrysAlisPro 1.171.42.49 (Rigaku OD, 2022)'
_computing_data_reduction 'CrysAlisPro 1.171.42.49 (Rigaku OD, 2022)'
_computing_molecular_graphics 'Olex2 1.5 (Dolomanov et al., 2009)'
_computing_publication_material 'Olex2 1.5 (Dolomanov et al., 2009)'
_computing_structure_refinement 'olex2.refine 1.5 (Bourhis et al., 2015)'
_computing_structure_solution 'SHELXT 2018/2 (Sheldrick, 2018)'
_diffrn_ambient_environment air
_diffrn_ambient_temperature 299.36(13)
_diffrn_detector 'Hybrid Pixel Array Detector'
_diffrn_detector_area_resol_mean 10.0000
_diffrn_detector_type HyPix
_diffrn_measured_fraction_theta_full 0.9988
_diffrn_measured_fraction_theta_max 0.9926
_diffrn_measurement_details
;
List of Runs (angles in degrees, time in seconds):

  # Type    Start    End  Width  t~exp~   \w     \q     \k     \f   Frames
#--------------------------------------------------------------------------
  1  \w     48.00  73.00   0.50    0.42    --  111.50-125.00 120.00   50
  2  \w     84.00 111.00   0.50    0.42    --  111.50-125.00 120.00   54
  3  \w     68.00  98.00   0.50    0.42    --  111.50-125.00  60.00   60
  4  \w     56.00 100.00   0.50    0.42    --  111.50 -95.00 120.00   88
  5  \w     40.00 104.00   0.50    0.42    --  111.50 -95.00 150.00  128
  6  \w     48.00  73.00   0.50    0.42    --  111.50 -95.00  90.00   50
  7  \w     55.00  81.00   0.50    0.42    --  111.50 -95.00 -90.00   52
  8  \w     75.00 105.00   0.50    0.42    --  111.50 -95.00-120.00   60
  9  \w     58.00  84.00   0.50    0.42    --  111.50 -95.00-150.00   52
 10  \w     43.00  71.00   0.50    0.42    --  111.50 -61.00-120.00   56
 11  \w     44.00  73.00   0.50    0.42    --  111.50 -61.00-180.00   58
 12  \w     43.00  75.00   0.50    0.42    --  111.50 -61.00 -30.00   64
 13  \w     42.00  76.00   0.50    0.42    --  111.50 -61.00  30.00   68
 14  \w     40.00  76.00   0.50    0.42    --  111.50 -61.00  90.00   72
 15  \w     57.00  84.00   0.50    0.42    --  111.50 -77.00 150.00   54
 16  \w     92.00 117.00   0.50    0.42    --  111.50 -80.00 150.34   50
 17  \w      5.00  33.00   0.50    0.11    --   48.90 -25.00-175.00   56
 18  \w    -22.00  48.00   0.50    0.11    --   48.90 -38.00  60.00  140
 19  \w    131.00 171.00   0.50    0.42    --  111.50 125.00-180.00   80
 20  \w    118.00 149.00   0.50    0.42    --  111.50 125.00 -60.00   62
 21  \w    117.00 172.00   0.50    0.42    --  111.50  77.00 -90.00  110
 22  \w    101.00 175.00   0.50    0.42    --  111.50  45.00-150.00  148
 23  \w    112.00 137.00   0.50    0.42    --  111.50  77.00-180.00   50
 24  \w    112.00 159.00   0.50    0.42    --  111.50  45.00-120.00   94
 25  \w    144.00 169.00   0.50    0.42    --  111.50  77.00-120.00   50
 26  \w    114.00 140.00   0.50    0.42    --  111.50  77.00-120.00   52
 27  \w    118.00 143.00   0.50    0.42    --  111.50  61.00 -60.00   50
 28  \w     43.00  93.00   0.50    0.11    --   48.90  25.00 -11.00  100
 29  \w    109.00 161.00   0.50    0.42    --  111.50  30.00 -60.00  104
 30  \w    101.00 163.00   0.50    0.42    --  111.50  30.00 -30.00  124
 31  \w    116.00 152.00   0.50    0.42    --  111.50  45.00   0.00   72
 32  \w    139.00 174.00   0.50    0.42    --  111.50  25.00 -11.00   70
 33  \w    -26.00  24.00   0.50    0.11    --  -48.90  25.00 -11.00  100
 34  \w    -81.00 -44.00   0.50    0.11    --  -48.90 125.00-180.00   74
 35  \w    -45.00 -18.00   0.50    0.42    --  -90.00  45.00-150.00   54
 36  \w   -116.00 -46.00   0.50    0.11    --  -48.90 -25.00-175.00  140
 37  \w   -145.00-120.00   0.50    0.42    --  -90.00 -25.00-175.00   50
;
_diffrn_measurement_device 'four-circle diffractometer'
_diffrn_measurement_device_type 'XtaLAB Synergy, Dualflex, HyPix'
_diffrn_measurement_method '\w scans'
_diffrn_orient_matrix_type 'CrysAlisPro convention (1999,Acta A55,543-557)'
_diffrn_orient_matrix_UB_11 -0.2215478000
_diffrn_orient_matrix_UB_12 -0.0029845000
_diffrn_orient_matrix_UB_13 -0.0395589000
_diffrn_orient_matrix_UB_21 0.2918872000
_diffrn_orient_matrix_UB_22 -0.0459565000
_diffrn_orient_matrix_UB_23 -0.0251638000
_diffrn_orient_matrix_UB_31 -0.0974642000
_diffrn_orient_matrix_UB_32 -0.1318833000
_diffrn_orient_matrix_UB_33 0.0096723000
_diffrn_radiation_monochromator mirror
_diffrn_radiation_probe x-ray
_diffrn_radiation_type 'Cu K\a'
_diffrn_radiation_wavelength 1.54184
_diffrn_reflns_av_R_equivalents 0.0497
_diffrn_reflns_av_unetI/netI 0.0446
_diffrn_reflns_Laue_measured_fraction_full 0.9988
_diffrn_reflns_Laue_measured_fraction_max 0.9926
_diffrn_reflns_limit_h_max 5
_diffrn_reflns_limit_h_min -4
_diffrn_reflns_limit_k_max 7
_diffrn_reflns_limit_k_min -14
_diffrn_reflns_limit_l_max 39
_diffrn_reflns_limit_l_min -40
_diffrn_reflns_number 14136
_diffrn_reflns_point_group_measured_fraction_full 0.9988
_diffrn_reflns_point_group_measured_fraction_max 0.9926
_diffrn_reflns_theta_full 67.6840
_diffrn_reflns_theta_max 79.60
_diffrn_reflns_theta_min 4.24
_diffrn_source 'micro-focus sealed X-ray tube'
_diffrn_source_type 'PhotonJet (Cu) X-ray Source'
_exptl_absorpt_coefficient_mu 24.107
_exptl_absorpt_correction_T_max 0.543
_exptl_absorpt_correction_T_min 0.103
_exptl_absorpt_correction_type analytical
_exptl_absorpt_process_details
;
CrysAlisPro 1.171.42.49 (Rigaku Oxford Diffraction, 2022)
Analytical numeric absorption correction using a multifaceted crystal
model based on expressions derived by R.C. Clark & J.S. Reid.
(Clark, R. C. & Reid, J. S. (1995). Acta Cryst. A51, 887-897)
Empirical absorption correction using spherical harmonics,
implemented in SCALE3 ABSPACK scaling algorithm.
;
_exptl_crystal_colour 'clear colourless'
_exptl_crystal_density_diffrn 1.994
_exptl_crystal_description block
_exptl_crystal_F_000 832.222
_exptl_crystal_recrystallization_method 'Re-crystallisation from solvent: toluene'
_exptl_crystal_size_max 0.11
_exptl_crystal_size_mid 0.08
_exptl_crystal_size_min 0.03
_refine_diff_density_max 1.3083
_refine_diff_density_min -0.7349
_refine_diff_density_rms 0.1160
_refine_ls_d_res_high 0.7838
_refine_ls_d_res_low 10.4325
_refine_ls_goodness_of_fit_ref 1.0334
_refine_ls_hydrogen_treatment constr
_refine_ls_matrix_type full
_refine_ls_number_constraints 16
_refine_ls_number_parameters 167
_refine_ls_number_reflns 3100
_refine_ls_number_restraints 1
_refine_ls_restrained_S_all 1.0332
_refine_ls_R_factor_all 0.0467
_refine_ls_R_factor_gt 0.0433
_refine_ls_shift/su_max -0.0010
_refine_ls_shift/su_mean 0.0002
_refine_ls_structure_factor_coef Fsqd
_refine_ls_weighting_details 'w=1/[\s^2^(Fo^2^)+(0.0666P)^2^+1.3887P] where P=(Fo^2^+2Fc^2^)/3'
_refine_ls_weighting_scheme calc
_refine_ls_wR_factor_gt 0.1167
_refine_ls_wR_factor_ref 0.1200
_reflns_Friedel_coverage 0.0
_reflns_limit_h_max 5
_reflns_limit_h_min -5
_reflns_limit_k_max 14
_reflns_limit_k_min 0
_reflns_limit_l_max 40
_reflns_limit_l_min 0
_reflns_number_gt 2819
_reflns_number_total 3100
_reflns_threshold_expression I>=2u(I)
_cod_data_source_file d3nj02449k2.cif
_cod_data_source_block 1_eb_a_156_2
_cod_depositor_comments 'Adding full bibliography for 7062520--7062522.cif.'
_cod_database_code 7062520
_chemical_oxdiff_formula 'C22 H12 Cl8 I2 N2'
_chemical_oxdiff_usercomment 'cut rod'
_olex2_refinement_description
;
1. Fixed Uiso
 At 1.2 times of:
  All C(H) groups
2. Restrained distances
 C3-C6A
 1.49 with sigma of 0.02
3. Uiso/Uaniso restraints and constraints
Uanis(C6) = Uanis(C6A)
4. Others
 Sof(C6A)=Sof(H6A)=1-FVAR(1)
 Sof(C6)=Sof(H6)=FVAR(1)
5.a Aromatic/amide H refined with riding coordinates:
 C1(H1), C2(H2), C4(H4), C5(H5), C6(H6), C10(H10), C6A(H6A)
;
_olex2_submission_special_instructions 'No special instructions were received'
_oxdiff_exptl_absorpt_empirical_details
;
Empirical correction (ABSPACK) includes:
- Absorption correction using spherical harmonics
- Frame scaling
;
_oxdiff_exptl_absorpt_empirical_full_max 1.432
_oxdiff_exptl_absorpt_empirical_full_min 0.786

loop_
_space_group_symop_id
_space_group_symop_operation_xyz
1 x,y,z
2 -x,y+1/2,-z+1/2
3 -x,-y,-z
4 x,-y-1/2,z-1/2

loop_
_atom_site_label
_atom_site_type_symbol
_atom_site_fract_x
_atom_site_fract_y
_atom_site_fract_z
_atom_site_U_iso_or_equiv
_atom_site_adp_type
_atom_site_occupancy
_atom_site_refinement_flags_posn
_atom_site_disorder_group
I1 I 0.63123(8) 0.59179(3) 0.393855(9) 0.06233(15) Uani 1.000000 . .
Cl1 Cl 0.2588(4) 0.53789(12) 0.30048(5) 0.0789(4) Uani 1.000000 . .
N1 N 0.8613(15) 0.3936(4) 0.44711(18) 0.0782(13) Uani 1.000000 . .
C1 C 0.7857(16) 0.3578(5) 0.48489(19) 0.0760(14) Uani 1.000000 . .
H1 H 0.6911(16) 0.4140(5) 0.50249(19) 0.0912(17) Uiso 1.000000 R .
Cl2 Cl 0.0087(4) 0.73781(15) 0.23872(4) 0.0819(4) Uani 1.000000 . .
C2 C 0.8386(16) 0.2423(5) 0.49967(18) 0.0728(14) Uani 1.000000 . .
H2 H 0.7797(16) 0.2216(5) 0.52648(18) 0.0874(17) Uiso 1.000000 R .
Cl3 Cl 0.4856(5) 1.08487(12) 0.33848(5) 0.0803(4) Uani 1.000000 . .
C3 C 0.9799(14) 0.1579(4) 0.47427(17) 0.0652(13) Uani 1.000000 D .
Cl4 Cl 0.7067(4) 0.89328(11) 0.40428(4) 0.0675(3) Uani 1.000000 . .
C4 C 1.0654(17) 0.1951(5) 0.4353(2) 0.0762(14) Uani 1.000000 . .
H4 H 1.1680(17) 0.1416(5) 0.4175(2) 0.0914(17) Uiso 1.000000 R .
C5 C 0.9990(18) 0.3118(5) 0.4229(2) 0.0791(15) Uani 1.000000 . .
H5 H 1.0532(18) 0.3346(5) 0.3961(2) 0.0950(18) Uiso 1.000000 R .
C6 C 1.0654(15) 0.0294(5) 0.48462(18) 0.0563(14) Uani 0.809(11) . 1
H6 H 1.2183(15) -0.0105(5) 0.46850(18) 0.0676(17) Uiso 0.809(11) R 1
C7 C 0.4706(11) 0.7226(4) 0.35058(13) 0.0525(9) Uani 1.000000 . .
C8 C 0.3165(12) 0.6884(4) 0.31314(14) 0.0561(10) Uani 1.000000 . .
C9 C 0.2107(13) 0.7781(5) 0.28470(14) 0.0599(10) Uani 1.000000 . .
C10 C 0.2584(13) 0.8976(5) 0.29297(15) 0.0611(11) Uani 1.000000 . .
H10 H 0.1835(13) 0.9557(5) 0.27406(15) 0.0733(13) Uiso 1.000000 R .
C11 C 0.4185(13) 0.9332(4) 0.32951(14) 0.0567(10) Uani 1.000000 . .
C12 C 0.5192(11) 0.8458(4) 0.35828(13) 0.0528(9) Uani 1.000000 . .
C6A C 0.931(7) 0.0551(19) 0.5044(7) 0.0563(14) Uani 0.191(11) D 2
H6A H 0.811(7) 0.0662(19) 0.5283(7) 0.0676(17) Uiso 0.191(11) R 2

loop_
_atom_site_aniso_label
_atom_site_aniso_U_11
_atom_site_aniso_U_22
_atom_site_aniso_U_33
_atom_site_aniso_U_12
_atom_site_aniso_U_13
_atom_site_aniso_U_23
I1 0.0597(2) 0.0675(2) 0.0595(2) 0.00214(12) -0.00551(14) 0.01196(11)
Cl1 0.0970(10) 0.0684(7) 0.0706(7) -0.0022(6) -0.0113(7) -0.0116(6)
N1 0.091(4) 0.058(2) 0.085(3) 0.009(2) -0.006(3) 0.018(2)
C1 0.090(4) 0.067(3) 0.070(3) 0.013(3) -0.005(3) -0.000(2)
Cl2 0.0970(10) 0.1001(9) 0.0476(6) 0.0082(7) -0.0183(6) -0.0107(6)
C2 0.086(4) 0.074(3) 0.058(3) -0.004(3) -0.011(3) 0.012(2)
Cl3 0.1066(12) 0.0623(7) 0.0715(8) -0.0050(6) -0.0099(7) 0.0064(5)
C3 0.075(3) 0.049(2) 0.070(3) -0.002(2) -0.030(2) 0.0020(19)
Cl4 0.0752(8) 0.0749(7) 0.0516(6) -0.0074(5) -0.0147(5) -0.0017(5)
C4 0.090(4) 0.064(3) 0.075(3) 0.008(3) -0.004(3) -0.005(2)
C5 0.102(5) 0.067(3) 0.069(3) -0.002(3) 0.002(3) 0.009(2)
C6 0.061(3) 0.054(3) 0.054(3) 0.008(2) -0.009(2) -0.005(2)
C7 0.048(2) 0.062(2) 0.046(2) 0.0051(18) -0.0016(16) 0.0096(17)
C8 0.058(2) 0.063(2) 0.048(2) 0.0042(19) -0.0014(18) -0.0039(18)
C9 0.063(3) 0.078(3) 0.0389(19) 0.006(2) -0.0002(18) -0.0018(18)
C10 0.062(3) 0.077(3) 0.045(2) 0.007(2) -0.0021(19) 0.0064(19)
C11 0.064(3) 0.060(2) 0.046(2) 0.0002(19) 0.0011(19) 0.0021(18)
C12 0.051(2) 0.067(2) 0.0402(18) -0.0010(18) -0.0013(16) 0.0018(17)
C6A 0.061(3) 0.054(3) 0.054(3) 0.008(2) -0.009(2) -0.005(2)

loop_
_atom_type_symbol
_atom_type_scat_dispersion_real
_atom_type_scat_dispersion_imag
_atom_type_scat_Cromer_Mann_a1
_atom_type_scat_Cromer_Mann_a2
_atom_type_scat_Cromer_Mann_a3
_atom_type_scat_Cromer_Mann_a4
_atom_type_scat_Cromer_Mann_b1
_atom_type_scat_Cromer_Mann_b2
_atom_type_scat_Cromer_Mann_b3
_atom_type_scat_Cromer_Mann_b4
_atom_type_scat_Cromer_Mann_c
_atom_type_scat_source
_atom_type_scat_dispersion_source
C 0.01920 0.00962 2.31000 1.02000 1.58860 0.86500 20.84390 10.20750 0.56870 51.65120 0.21560 'International Tables Volume C Table 6.1.1.4 (pp. 500-502)' 'Henke, Gullikson and Davis, At. Data and Nucl. Data Tables, 1993, 54, 2'
Cl 0.36843 0.69943 11.46040 7.19640 6.25560 1.64550 0.01040 1.16620 18.51940 47.77840 -9.55740 'International Tables Volume C Table 6.1.1.4 (pp. 500-502)' 'Henke, Gullikson and Davis, At. Data and Nucl. Data Tables, 1993, 54, 2'
H 0.00000 0.00000 0.49300 0.32291 0.14019 0.04081 10.51090 26.12570 3.14236 57.79970 0.00304 'International Tables Volume C Table 6.1.1.4 (pp. 500-502)' 'Henke, Gullikson and Davis, At. Data and Nucl. Data Tables, 1993, 54, 2'
I -0.19206 6.94430 20.14720 18.99490 7.51380 2.27350 4.34700 0.38140 27.76600 66.87760 4.07120 'International Tables Volume C Table 6.1.1.4 (pp. 500-502)' 'Henke, Gullikson and Davis, At. Data and Nucl. Data Tables, 1993, 54, 2'
N 0.03256 0.01839 12.21260 3.13220 2.01250 1.16630 0.00570 9.89330 28.99750 0.58260 -11.52900 'International Tables Volume C Table 6.1.1.4 (pp. 500-502)' 'Henke, Gullikson and Davis, At. Data and Nucl. Data Tables, 1993, 54, 2'

loop_
_exptl_crystal_face_index_h
_exptl_crystal_face_index_k
_exptl_crystal_face_index_l
_exptl_crystal_face_perp_dist
0 -2 1 0.0329
-2 1 0 0.0468
0 -1 2 0.0238
0 1 -2 0.0075
0 -1 -2 0.0338
0 1 2 0.0285
1 0 -1 0.0556

loop_
_geom_angle_atom_site_label_1
_geom_angle_atom_site_label_2
_geom_angle_atom_site_label_3
_geom_angle
_geom_angle_site_symmetry_1
_geom_angle_site_symmetry_3
_geom_angle_publ_flag
C5 N1 C1 116.7(5) . . ?
H1 C1 N1 118.1(3) . . ?
C2 C1 N1 123.8(6) . . ?
C2 C1 H1 118.1(4) . . ?
H2 C2 C1 120.5(4) . . ?
C3 C2 C1 119.1(5) . . ?
C3 C2 H2 120.5(3) . . ?
C4 C3 C2 117.4(5) . . ?
C6 C3 C2 127.5(5) . . ?
C6 C3 C4 115.1(5) . . ?
C6A C3 C2 93.6(11) . . ?
C6A C3 C4 148.5(11) . . ?
C6A C3 C6 34.7(10) . . ?
H4 C4 C3 120.2(3) . . ?
C5 C4 C3 119.7(6) . . ?
C5 C4 H4 120.2(4) . . ?
C4 C5 N1 123.3(6) . . ?
H5 C5 N1 118.4(3) . . ?
H5 C5 C4 118.4(4) . . ?
C6 C6 C3 122.8(7) 3_756 . ?
H6 C6 C3 118.6(3) . . ?
C8 C7 I1 120.8(3) . . ?
C12 C7 I1 120.8(3) . . ?
C12 C7 C8 118.4(4) . . ?
C7 C8 Cl1 121.3(4) . . ?
C9 C8 Cl1 119.1(4) . . ?
C9 C8 C7 119.6(4) . . ?
C8 C9 Cl2 120.3(4) . . ?
C10 C9 Cl2 118.6(4) . . ?
C10 C9 C8 121.0(4) . . ?
H10 C10 C9 119.9(3) . . ?
C11 C10 C9 120.2(4) . . ?
C11 C10 H10 119.9(3) . . ?
C10 C11 Cl3 119.2(4) . . ?
C12 C11 Cl3 121.3(4) . . ?
C12 C11 C10 119.5(4) . . ?
C7 C12 Cl4 120.3(3) . . ?
C11 C12 Cl4 118.5(4) . . ?
C11 C12 C7 121.3(4) . . ?
C6A C6A C3 118(3) 3_756 . ?
H6A C6A C3 120.9(11) . . ?

loop_
_geom_bond_atom_site_label_1
_geom_bond_atom_site_label_2
_geom_bond_distance
_geom_bond_site_symmetry_2
_geom_bond_publ_flag
I1 C7 2.098(4) . ?
Cl1 C8 1.723(5) . ?
N1 C1 1.322(9) . ?
N1 C5 1.326(9) . ?
C1 H1 0.9300 . ?
C1 C2 1.375(8) . ?
Cl2 C9 1.732(5) . ?
C2 H2 0.9300 . ?
C2 C3 1.375(9) . ?
Cl3 C11 1.718(5) . ?
C3 C4 1.372(9) . ?
C3 C6 1.495(7) . ?
C3 C6A 1.508(16) . ?
Cl4 C12 1.729(4) . ?
C4 H4 0.9300 . ?
C4 C5 1.373(8) . ?
C5 H5 0.9300 . ?
C6 C6 1.308(13) 3_756 ?
C6 H6 0.9300 . ?
C7 C8 1.396(6) . ?
C7 C12 1.394(6) . ?
C8 C9 1.408(7) . ?
C9 C10 1.357(7) . ?
C10 H10 0.9300 . ?
C10 C11 1.386(7) . ?
C11 C12 1.390(6) . ?
C6A C6A 1.37(5) 3_756 ?
C6A H6A 0.9300 . ?

loop_
_geom_torsion_atom_site_label_1
_geom_torsion_atom_site_label_2
_geom_torsion_atom_site_label_3
_geom_torsion_atom_site_label_4
_geom_torsion
_geom_torsion_site_symmetry_1
_geom_torsion_site_symmetry_2
_geom_torsion_site_symmetry_3
_geom_torsion_site_symmetry_4
_geom_torsion_publ_flag
I1 C7 C8 Cl1 -1.2(4) . . . . ?
I1 C7 C8 C9 179.9(4) . . . . ?
I1 C7 C12 Cl4 -1.2(4) . . . . ?
I1 C7 C12 C11 178.9(4) . . . . ?
Cl1 C8 C7 C12 177.9(4) . . . . ?
Cl1 C8 C9 Cl2 2.9(4) . . . . ?
Cl1 C8 C9 C10 -178.4(4) . . . . ?
N1 C1 C2 C3 0.4(8) . . . . ?
N1 C5 C4 C3 1.8(8) . . . . ?
C1 C2 C3 C4 1.0(7) . . . . ?
C1 C2 C3 C6 178.3(5) . . . . ?
C1 C2 C3 C6A -173.4(12) . . . . ?
Cl2 C9 C8 C7 -178.2(4) . . . . ?
Cl2 C9 C10 C11 179.9(4) . . . . ?
C2 C3 C4 C5 -2.0(6) . . . . ?
C2 C3 C6 C6 19.7(7) . . . 3_756 ?
C2 C3 C6A C6A -173(2) . . . 3_756 ?
Cl3 C11 C10 C9 178.2(4) . . . . ?
Cl3 C11 C12 Cl4 1.5(5) . . . . ?
Cl3 C11 C12 C7 -178.7(4) . . . . ?
C3 C6 C6 C3 180.0(7) . . 3_756 3_756 ?
C3 C6A C6A C3 -180(2) . . 3_756 3_756 ?
Cl4 C12 C7 C8 179.6(4) . . . . ?
Cl4 C12 C11 C10 -178.0(4) . . . . ?
C7 C8 C9 C10 0.5(6) . . . . ?
C7 C12 C11 C10 1.8(5) . . . . ?
C8 C9 C10 C11 1.1(6) . . . . ?
C9 C10 C11 C12 -2.3(6) . . . . ?

loop_
_restr_distance_atom_site_label_1
_restr_distance_atom_site_label_2
_restr_distance_site_symmetry_2
_restr_distance_target
_restr_distance_target_weight_param
_restr_distance_diff
C3 C6A 1 1.4900 0.0200 -0.0176

loop_
_exptl_oxdiff_crystal_face_indexfrac_h
_exptl_oxdiff_crystal_face_indexfrac_k
_exptl_oxdiff_crystal_face_indexfrac_l
_exptl_oxdiff_crystal_face_x
_exptl_oxdiff_crystal_face_y
_exptl_oxdiff_crystal_face_z
0.0002 -2.0006 0.9968 -0.0335 0.0669 0.2735
-2.0005 0.9972 0.0074 0.4399 -0.6299 0.0635
0.0002 -1.0007 1.9979 -0.0761 -0.0042 0.1513
-0.0002 1.0007 -1.9979 0.0761 0.0042 -0.1513
-0.0000 -0.9997 -2.0007 0.0821 0.0963 0.1125
0.0000 0.9997 2.0007 -0.0821 -0.0963 -0.1125
1.0002 0.0017 -1.0026 -0.1819 0.3171 -0.1074
